data_7204936
loop_
_publ_author_name
'Langley, Philip J.'
'Bailey, Ray T.'
'Cruickshank, Frank R.'
'Kennedy, Alan R.'
'Lochran, Stephen'
'Pugh, David'
'Sherwood, John N.'
'Viikki, Anna'
'Wallis, John D.'

_publ_section_title
;
 Synthesis, characterisation and structure--property analysis of
 derivatives of the non-linear optical material
 5-nitro-N-(1-phenylethyl)pyridin-2-amine
;
_journal_issue 4
_journal_name_full 'Journal of Materials Chemistry'
_journal_page_first 1047
_journal_paper_doi 10.1039/b008124h
_journal_volume 11
_journal_year 2001
_chemical_formula_sum 'C14 H15 N3 O2'
_chemical_formula_weight 257.29
_chemical_melting_point 372.0(10)
_chemical_name_systematic
;
 ?
;
_space_group_IT_number 4
_symmetry_cell_setting monoclinic
_symmetry_space_group_name_Hall 'P 2yb'
_symmetry_space_group_name_H-M 'P 1 21 1'
_atom_sites_solution_hydrogens geom
_atom_sites_solution_primary direct
_atom_sites_solution_secondary difmap
_audit_creation_method SHELXL
_cell_angle_alpha 90.00
_cell_angle_beta 96.520(10)
_cell_angle_gamma 90.00
_cell_formula_units_Z 4
_cell_length_a 8.9790(10)
_cell_length_b 15.977(2)
_cell_length_c 9.410(2)
_cell_measurement_reflns_used 250
_cell_measurement_temperature 293(2)
_cell_measurement_theta_max 24.88
_cell_measurement_theta_min 2.18
_cell_volume 1341.2(4)
_computing_cell_refinement 'REFINE (incorporated in MADNES)'
_computing_data_collection 'MADNES (Pflugrath & Messerschmidt,1989)''
_computing_data_reduction 'ABSMAD (Karaulov, 1991)'
_computing_publication_material 'SHELXL-93 (Sheldrick, 1993)'
_computing_structure_refinement 'SHELXL-93 (Sheldrick, 1993)'
_computing_structure_solution 'SHELXS-86 (Sheldrick, 1990)'
_diffrn_ambient_temperature 293(2)
_diffrn_measurement_device 'Delft Instruments FAST-TV area- detector''
_diffrn_measurement_method 'Darr et al. (1993)'
_diffrn_radiation_monochromator graphite
_diffrn_radiation_source 'rotating anode source'
_diffrn_radiation_type MoK\a
_diffrn_radiation_wavelength 0.71069
_diffrn_reflns_av_R_equivalents 0.1075
_diffrn_reflns_av_sigmaI/netI 0.0907
_diffrn_reflns_limit_h_max 9
_diffrn_reflns_limit_h_min -8
_diffrn_reflns_limit_k_max 18
_diffrn_reflns_limit_k_min -17
_diffrn_reflns_limit_l_max 10
_diffrn_reflns_limit_l_min -10
_diffrn_reflns_number 5980
_diffrn_reflns_theta_max 24.88
_diffrn_reflns_theta_min 2.18
_diffrn_standards_decay_% 'not measured'
_diffrn_standards_interval_count 'not measured'
_diffrn_standards_interval_time 'not measured'
_diffrn_standards_number 'not measured'
_exptl_absorpt_coefficient_mu 0.088
_exptl_absorpt_correction_type none
_exptl_crystal_colour yellow
_exptl_crystal_density_diffrn 1.274
_exptl_crystal_description block
_exptl_crystal_F_000 544
_exptl_crystal_size_max 0.42
_exptl_crystal_size_mid 0.28
_exptl_crystal_size_min 0.28
_refine_diff_density_max 0.279
_refine_diff_density_min -0.254
_refine_diff_density_rms 0.075
_refine_ls_abs_structure_details 'Flack H D (1983), Acta Cryst. A39, 876-881'
_refine_ls_abs_structure_Flack 1.54(152)
_refine_ls_extinction_method none
_refine_ls_goodness_of_fit_all 0.942
_refine_ls_goodness_of_fit_obs 1.029
_refine_ls_hydrogen_treatment riding
_refine_ls_matrix_type full
_refine_ls_number_parameters 346
_refine_ls_number_reflns 3687
_refine_ls_number_restraints 1
_refine_ls_restrained_S_all 1.089
_refine_ls_restrained_S_obs 1.029
_refine_ls_R_factor_all 0.0643
_refine_ls_R_factor_obs 0.0481
_refine_ls_shift/esd_max -0.004
_refine_ls_shift/esd_mean 0.001
_refine_ls_structure_factor_coef Fsqd
_refine_ls_weighting_details 'calc w=1/[\s^2^(Fo^2^)+(0.0579P)^2^+0.0000P] where P=(Fo^2^+2Fc^2^)/3'
_refine_ls_weighting_scheme calc
_refine_ls_wR_factor_all 0.1351
_refine_ls_wR_factor_obs 0.1101
_reflns_number_observed 2870
_reflns_number_total 3752
_reflns_observed_criterion >2sigma(I)
_cod_data_source_file b008124h.txt
_cod_data_source_block compound_6
_cod_depositor_comments
;
The following automatic conversions were performed:

'_chemical_melting_point' value '371-373' was changed to '372.0(10)'
- the average value was taken and precision was estimated.

Automatic conversion script
Id: cif_fix_values 1569 2011-02-09 13:29:24Z adriana 
;
_cod_original_sg_symbol_H-M P21
_cod_database_code 7204936

loop_
_symmetry_equiv_pos_as_xyz
'x, y, z'
'-x, y+1/2, -z'

loop_
_atom_site_aniso_label
_atom_site_aniso_U_11
_atom_site_aniso_U_22
_atom_site_aniso_U_33
_atom_site_aniso_U_23
_atom_site_aniso_U_13
_atom_site_aniso_U_12
O1A 0.102(2) 0.123(2) 0.076(2) 0.001(2) 0.039(2) 0.006(2)
O2A 0.092(2) 0.093(2) 0.077(2) -0.0140(15) 0.0099(14) 0.034(2)
N1A 0.077(2) 0.051(2) 0.053(2) 0.0034(12) 0.0166(13) 0.0077(13)
N2A 0.068(2) 0.0452(15) 0.057(2) 0.0039(12) 0.0175(14) 0.0038(12)
N5A 0.062(2) 0.087(2) 0.054(2) -0.009(2) 0.0067(15) 0.007(2)
C2A 0.051(2) 0.049(2) 0.050(2) 0.0002(14) 0.0064(14) -0.0013(14)
C3A 0.066(2) 0.052(2) 0.061(2) 0.006(2) 0.013(2) 0.000(2)
C4A 0.066(2) 0.069(2) 0.051(2) 0.008(2) 0.011(2) -0.002(2)
C5A 0.053(2) 0.065(2) 0.046(2) -0.006(2) 0.0076(14) 0.003(2)
C6A 0.072(2) 0.058(2) 0.058(2) -0.002(2) 0.010(2) 0.011(2)
C7A 0.070(2) 0.056(2) 0.048(2) 0.0013(14) 0.013(2) 0.005(2)
C8A 0.083(3) 0.110(3) 0.064(2) -0.002(2) 0.002(2) 0.000(2)
C9A 0.088(3) 0.059(2) 0.080(2) -0.004(2) 0.020(2) 0.007(2)
C1'A 0.071(2) 0.053(2) 0.048(2) 0.0017(14) 0.016(2) 0.005(2)
C2'A 0.072(3) 0.095(3) 0.065(2) -0.011(2) 0.016(2) -0.002(2)
C3'A 0.083(4) 0.120(4) 0.089(3) -0.010(3) 0.016(3) -0.013(3)
C4'A 0.063(3) 0.117(4) 0.124(4) 0.016(3) 0.019(3) -0.006(3)
C5'A 0.091(4) 0.110(3) 0.116(4) -0.010(3) 0.057(3) 0.010(3)
C6'A 0.092(3) 0.080(2) 0.077(3) -0.011(2) 0.030(2) 0.002(2)
O1B 0.063(2) 0.157(3) 0.093(2) 0.032(2) 0.028(2) 0.011(2)
O2B 0.109(2) 0.077(2) 0.063(2) 0.0188(13) 0.0355(14) 0.0021(13)
N1B 0.049(2) 0.075(2) 0.0487(15) 0.0069(13) 0.0084(13) 0.0025(13)
N2B 0.0412(15) 0.085(2) 0.049(2) 0.0057(13) 0.0076(12) 0.0065(13)
N5B 0.074(2) 0.063(2) 0.055(2) 0.0039(14) 0.025(2) 0.002(2)
C2B 0.045(2) 0.054(2) 0.047(2) -0.0019(13) 0.0068(14) 0.0025(14)
C3B 0.057(2) 0.078(2) 0.044(2) 0.005(2) 0.0038(14) 0.010(2)
C4B 0.077(2) 0.063(2) 0.041(2) 0.0038(15) 0.010(2) 0.009(2)
C5B 0.058(2) 0.053(2) 0.048(2) -0.0002(14) 0.0154(14) -0.0016(14)
C6B 0.049(2) 0.068(2) 0.051(2) 0.003(2) 0.0076(15) 0.0025(15)
C7B 0.056(2) 0.075(2) 0.046(2) 0.008(2) 0.0111(14) 0.005(2)
C8B 0.096(3) 0.072(2) 0.073(3) 0.010(2) 0.019(2) 0.021(2)
C9B 0.051(2) 0.100(3) 0.060(2) 0.003(2) 0.011(2) 0.009(2)
C1'B 0.049(2) 0.069(2) 0.046(2) 0.004(2) 0.0029(14) 0.000(2)
C2'B 0.060(2) 0.072(2) 0.051(2) 0.008(2) 0.014(2) 0.002(2)
C3'B 0.075(3) 0.104(3) 0.051(2) 0.002(2) 0.017(2) 0.015(2)
C4'B 0.103(3) 0.087(3) 0.072(3) -0.020(2) -0.002(2) 0.021(3)
C5'B 0.115(4) 0.070(3) 0.103(3) -0.011(2) 0.008(3) -0.014(2)
C6'B 0.080(3) 0.085(3) 0.078(3) 0.000(2) 0.015(2) -0.020(2)

loop_
_atom_site_label
_atom_site_type_symbol
_atom_site_fract_x
_atom_site_fract_y
_atom_site_fract_z
_atom_site_U_iso_or_equiv
_atom_site_thermal_displace_type
_atom_site_occupancy
_atom_site_calc_flag
_atom_site_refinement_flags
_atom_site_disorder_group
O1A O 0.6841(3) -0.0146(2) 0.2447(3) 0.0982(9) Uani 1 d . .
O2A O 0.6767(3) -0.1322(2) 0.3582(3) 0.0875(8) Uani 1 d . .
N1A N 0.4435(3) -0.0303(2) 0.6591(3) 0.0596(7) Uani 1 d . .
N2A N 0.3333(3) 0.08453(14) 0.7540(3) 0.0560(7) Uani 1 d . .
N5A N 0.6459(3) -0.0580(2) 0.3426(3) 0.0676(8) Uani 1 d . .
C2A C 0.4061(3) 0.0510(2) 0.6481(3) 0.0499(8) Uani 1 d . .
C3A C 0.4408(4) 0.0999(2) 0.5323(4) 0.0591(9) Uani 1 d . .
H3A H 0.4116(4) 0.1557(2) 0.5252(4) 0.071 Uiso 1 calc R .
C4A C 0.5183(4) 0.0647(2) 0.4295(3) 0.0619(9) Uani 1 d . .
H4A H 0.5430(4) 0.0961(2) 0.3523(3) 0.074 Uiso 1 calc R .
C5A C 0.5582(3) -0.0181(2) 0.4441(3) 0.0547(8) Uani 1 d . .
C6A C 0.5182(4) -0.0637(2) 0.5569(3) 0.0624(9) Uani 1 d . .
H6A H 0.5439(4) -0.1201(2) 0.5632(3) 0.075 Uiso 1 calc R .
C7A C 0.2983(4) 0.0351(2) 0.8784(3) 0.0575(8) Uani 1 d . .
H7A H 0.3299(4) -0.0225(2) 0.8623(3) 0.069 Uiso 1 calc R .
C8A C 0.3891(5) 0.0649(3) 1.0161(4) 0.0863(11) Uani 1 d . .
H8A1 H 0.4938(5) 0.0646(3) 1.0039(4) 0.130 Uiso 1 calc R .
H8A2 H 0.3716(5) 0.0282(3) 1.0932(4) 0.130 Uiso 1 calc R .
H8A3 H 0.3590(5) 0.1207(3) 1.0377(4) 0.130 Uiso 1 calc R .
C9A C 0.2884(4) 0.1716(2) 0.7489(4) 0.0748(10) Uani 1 d . .
H9A1 H 0.2388(4) 0.1845(2) 0.8313(4) 0.112 Uiso 1 calc R .
H9A2 H 0.2211(4) 0.1815(2) 0.6637(4) 0.112 Uiso 1 calc R .
H9A3 H 0.3754(4) 0.2064(2) 0.7481(4) 0.112 Uiso 1 calc R .
C1'A C 0.1294(4) 0.0328(2) 0.8839(3) 0.0567(8) Uani 1 d . .
C2'A C 0.0409(5) -0.0129(3) 0.7810(4) 0.0766(10) Uani 1 d . .
H2'A H 0.0869(5) -0.0411(3) 0.7113(4) 0.092 Uiso 1 calc R .
C3'A C -0.1092(5) -0.0179(3) 0.7785(5) 0.0971(13) Uani 1 d . .
H3'A H -0.1649(5) -0.0495(3) 0.7083(5) 0.117 Uiso 1 calc R .
C4'A C -0.1792(5) 0.0233(3) 0.8790(6) 0.1005(14) Uani 1 d . .
H4'A H -0.2829(5) 0.0203(3) 0.8766(6) 0.121 Uiso 1 calc R .
C5'A C -0.0991(6) 0.0682(3) 0.9815(6) 0.1022(15) Uani 1 d . .
H5'A H -0.1476(6) 0.0958(3) 1.0501(6) 0.123 Uiso 1 calc R .
C6'A C 0.0571(5) 0.0738(3) 0.9856(4) 0.0812(11) Uani 1 d . .
H6'A H 0.1120(5) 0.1050(3) 1.0568(4) 0.097 Uiso 1 calc R .
O1B O 0.2955(3) 0.2937(2) 0.1260(3) 0.1026(10) Uani 1 d . .
O2B O 0.4551(3) 0.2504(2) 0.2975(3) 0.0811(8) Uani 1 d . .
N1B N 0.6190(3) 0.3413(2) -0.1293(2) 0.0574(7) Uani 1 d . .
N2B N 0.8678(3) 0.3355(2) -0.1713(3) 0.0582(7) Uani 1 d . .
N5B N 0.4247(3) 0.2797(2) 0.1777(3) 0.0626(7) Uani 1 d . .
C2B C 0.7631(3) 0.3245(2) -0.0797(3) 0.0486(7) Uani 1 d . .
C3B C 0.8036(4) 0.2969(2) 0.0626(3) 0.0600(8) Uani 1 d . .
H3B H 0.9037(4) 0.2887(2) 0.0972(3) 0.072 Uiso 1 calc R .
C4B C 0.6933(4) 0.2827(2) 0.1480(3) 0.0599(8) Uani 1 d . .
H4B H 0.7169(4) 0.2637(2) 0.2413(3) 0.072 Uiso 1 calc R .
C5B C 0.5459(4) 0.2968(2) 0.0936(3) 0.0523(7) Uani 1 d . .
C6B C 0.5142(4) 0.3275(2) -0.0429(3) 0.0555(8) Uani 1 d . .
H6B H 0.4149(4) 0.3391(2) -0.0765(3) 0.067 Uiso 1 calc R .
C7B C 0.8261(4) 0.3594(2) -0.3223(3) 0.0586(8) Uani 1 d . .
H7B H 0.7166(4) 0.3559(2) -0.3409(3) 0.070 Uiso 1 calc R .
C8B C 0.8691(5) 0.4497(2) -0.3459(4) 0.0799(11) Uani 1 d . .
H8B1 H 0.8239(5) 0.4851(2) -0.2805(4) 0.120 Uiso 1 calc R .
H8B2 H 0.8345(5) 0.4658(2) -0.4424(4) 0.120 Uiso 1 calc R .
H8B3 H 0.9761(5) 0.4553(2) -0.3300(4) 0.120 Uiso 1 calc R .
C9B C 1.0261(4) 0.3276(2) -0.1206(3) 0.0700(10) Uani 1 d . .
H9B1 H 1.0844(4) 0.3372(2) -0.1985(3) 0.105 Uiso 1 calc R .
H9B2 H 1.0458(4) 0.2723(2) -0.0833(3) 0.105 Uiso 1 calc R .
H9B3 H 1.0527(4) 0.3680(2) -0.0467(3) 0.105 Uiso 1 calc R .
C1'B C 0.8903(3) 0.2961(2) -0.4193(3) 0.0551(8) Uani 1 d . .
C2'B C 0.9969(4) 0.3158(2) -0.5078(3) 0.0607(8) Uani 1 d . .
H2'B H 1.0328(4) 0.3703(2) -0.5093(3) 0.073 Uiso 1 calc R .
C3'B C 1.0523(4) 0.2555(3) -0.5955(4) 0.0755(11) Uani 1 d . .
H3'B H 1.1246(4) 0.2699(3) -0.6546(4) 0.091 Uiso 1 calc R .
C4'B C 1.0000(6) 0.1758(3) -0.5942(5) 0.0883(13) Uani 1 d . .
H4'B H 1.0367(6) 0.1355(3) -0.6526(5) 0.106 Uiso 1 calc R .
C5'B C 0.8944(6) 0.1544(3) -0.5081(5) 0.0962(13) Uani 1 d . .
H5'B H 0.8587(6) 0.0998(3) -0.5084(5) 0.115 Uiso 1 calc R .
C6'B C 0.8401(5) 0.2135(3) -0.4203(4) 0.0805(11) Uani 1 d . .
H6'B H 0.7688(5) 0.1980(3) -0.3609(4) 0.097 Uiso 1 calc R .

loop_
_atom_type_symbol
_atom_type_description
_atom_type_scat_dispersion_real
_atom_type_scat_dispersion_imag
_atom_type_scat_source
C C 0.0033 0.0016 'International Tables Vol C Tables 4.2.6.8 and 6.1.1.4'
H H 0.0000 0.0000 'International Tables Vol C Tables 4.2.6.8 and 6.1.1.4'
N N 0.0061 0.0033 'International Tables Vol C Tables 4.2.6.8 and 6.1.1.4'
O O 0.0106 0.0060 'International Tables Vol C Tables 4.2.6.8 and 6.1.1.4'

loop_
_geom_angle_atom_site_label_1
_geom_angle_atom_site_label_2
_geom_angle_atom_site_label_3
_geom_angle
_geom_angle_site_symmetry_1
_geom_angle_site_symmetry_3
_geom_angle_publ_flag
C2A N1A C6A 118.0(3) . . ?
C2A N2A C9A 120.6(3) . . ?
C2A N2A C7A 122.2(2) . . ?
C9A N2A C7A 117.2(3) . . ?
O2A N5A O1A 123.9(3) . . ?
O2A N5A C5A 118.7(3) . . ?
O1A N5A C5A 117.5(3) . . ?
N1A C2A N2A 117.5(2) . . ?
N1A C2A C3A 121.5(3) . . ?
N2A C2A C3A 121.0(3) . . ?
C4A C3A C2A 119.6(3) . . ?
C5A C4A C3A 118.1(3) . . ?
C6A C5A C4A 120.1(3) . . ?
C6A C5A N5A 119.0(3) . . ?
C4A C5A N5A 120.8(3) . . ?
N1A C6A C5A 122.7(3) . . ?
N2A C7A C1'A 110.0(2) . . ?
N2A C7A C8A 111.4(3) . . ?
C1'A C7A C8A 114.6(3) . . ?
C6'A C1'A C2'A 117.1(3) . . ?
C6'A C1'A C7A 124.0(3) . . ?
C2'A C1'A C7A 118.8(3) . . ?
C3'A C2'A C1'A 122.4(4) . . ?
C2'A C3'A C4'A 119.8(4) . . ?
C5'A C4'A C3'A 120.4(4) . . ?
C4'A C5'A C6'A 120.4(4) . . ?
C1'A C6'A C5'A 119.9(4) . . ?
C6B N1B C2B 118.2(2) . . ?
C2B N2B C9B 120.2(2) . . ?
C2B N2B C7B 121.7(2) . . ?
C9B N2B C7B 118.0(2) . . ?
O2B N5B O1B 122.5(3) . . ?
O2B N5B C5B 118.4(3) . . ?
O1B N5B C5B 119.1(3) . . ?
N1B C2B N2B 117.4(2) . . ?
N1B C2B C3B 121.4(2) . . ?
N2B C2B C3B 121.2(3) . . ?
C4B C3B C2B 118.9(3) . . ?
C3B C4B C5B 118.9(3) . . ?
C6B C5B C4B 119.5(3) . . ?
C6B C5B N5B 119.4(3) . . ?
C4B C5B N5B 121.1(3) . . ?
N1B C6B C5B 123.0(3) . . ?
N2B C7B C8B 110.2(3) . . ?
N2B C7B C1'B 109.5(2) . . ?
C8B C7B C1'B 115.1(3) . . ?
C2'B C1'B C6'B 117.3(3) . . ?
C2'B C1'B C7B 123.3(3) . . ?
C6'B C1'B C7B 119.3(3) . . ?
C1'B C2'B C3'B 121.3(3) . . ?
C4'B C3'B C2'B 119.7(4) . . ?
C5'B C4'B C3'B 120.4(4) . . ?
C4'B C5'B C6'B 120.3(4) . . ?
C5'B C6'B C1'B 121.0(4) . . ?

loop_
_geom_bond_atom_site_label_1
_geom_bond_atom_site_label_2
_geom_bond_distance
_geom_bond_site_symmetry_2
_geom_bond_publ_flag
O1A N5A 1.233(4) . ?
O2A N5A 1.221(4) . ?
N1A C2A 1.342(4) . ?
N1A C6A 1.344(4) . ?
N2A C2A 1.362(4) . ?
N2A C9A 1.448(4) . ?
N2A C7A 1.475(4) . ?
N5A C5A 1.452(4) . ?
C2A C3A 1.405(4) . ?
C3A C4A 1.374(4) . ?
C4A C5A 1.373(5) . ?
C5A C6A 1.369(4) . ?
C7A C1'A 1.524(5) . ?
C7A C8A 1.526(5) . ?
C1'A C6'A 1.381(5) . ?
C1'A C2'A 1.388(5) . ?
C2'A C3'A 1.348(5) . ?
C3'A C4'A 1.364(6) . ?
C4'A C5'A 1.343(7) . ?
C5'A C6'A 1.402(6) . ?
O1B N5B 1.227(4) . ?
O2B N5B 1.223(3) . ?
N1B C6B 1.330(3) . ?
N1B C2B 1.352(4) . ?
N2B C2B 1.357(3) . ?
N2B C9B 1.452(4) . ?
N2B C7B 1.478(4) . ?
N5B C5B 1.442(4) . ?
C2B C3B 1.417(4) . ?
C3B C4B 1.364(4) . ?
C4B C5B 1.383(4) . ?
C5B C6B 1.374(4) . ?
C7B C8B 1.516(5) . ?
C7B C1'B 1.519(4) . ?
C1'B C2'B 1.375(4) . ?
C1'B C6'B 1.394(5) . ?
C2'B C3'B 1.396(5) . ?
C3'B C4'B 1.358(6) . ?
C4'B C5'B 1.358(6) . ?
C5'B C6'B 1.379(6) . ?
